data_7208651
loop_
_publ_author_name
'Deng, Zhao-Peng'
'Zhang, Zhu-Yan'
'Huo, Li-Hua'
'Ng, Seik Weng'
'Zhao, Hui'
'Gao, Shan'

_publ_section_title
;
 Syntheses, crystal structures and properties of transition metal
 coordination polymers based on isophthalic acid and flexible bis(pyridyl)
 ligand with unsymmetrical spacer: influence of metal cations, ligand
 conformations and coordination modes
;
_journal_issue 20
_journal_name_full CrystEngComm
_journal_page_first 6548
_journal_paper_doi 10.1039/c2ce25339a
_journal_volume 14
_journal_year 2012
_chemical_formula_moiety 'C27 H19 Cd2 N3 O8'
_chemical_formula_sum 'C27 H19 Cd2 N3 O8'
_chemical_formula_weight 738.25
_chemical_name_systematic
;
?
;
_space_group_IT_number 14
_symmetry_cell_setting monoclinic
_symmetry_space_group_name_Hall '-P 2yn'
_symmetry_space_group_name_H-M 'P 1 21/n 1'
_atom_sites_solution_hydrogens geom
_atom_sites_solution_primary direct
_atom_sites_solution_secondary difmap
_audit_creation_method SHELXL-97
_cell_angle_alpha 90.00
_cell_angle_beta 107.21(3)
_cell_angle_gamma 90.00
_cell_formula_units_Z 4
_cell_length_a 12.055(2)
_cell_length_b 13.112(3)
_cell_length_c 16.940(3)
_cell_measurement_reflns_used 17109
_cell_measurement_temperature 295(2)
_cell_measurement_theta_max 27.46
_cell_measurement_theta_min 3.04
_cell_volume 2557.7(9)
_computing_cell_refinement RAPID-AUTO
_computing_data_reduction 'CrystalStructure (Rigaku/MSC and Rigaku Corporation, 2002)'
_computing_molecular_graphics SHELXL-97
_computing_publication_material SHELXL-97
_computing_structure_refinement 'SHELXL-97 (Sheldrick, 1997)'
_computing_structure_solution 'SHELXS-97 (Sheldrick, 1990)'
_diffrn_ambient_temperature 295(2)
_diffrn_detector_area_resol_mean 10.000
_diffrn_measured_fraction_theta_full 0.995
_diffrn_measured_fraction_theta_max 0.995
_diffrn_measurement_device_type 'Rigaku RAXIS-RAPID'
_diffrn_measurement_method \w
_diffrn_radiation_monochromator graphite
_diffrn_radiation_source 'fine-focus sealed tube'
_diffrn_radiation_type MoK\a
_diffrn_radiation_wavelength 0.71073
_diffrn_reflns_av_R_equivalents 0.0530
_diffrn_reflns_av_sigmaI/netI 0.0470
_diffrn_reflns_limit_h_max 15
_diffrn_reflns_limit_h_min -15
_diffrn_reflns_limit_k_max 16
_diffrn_reflns_limit_k_min -15
_diffrn_reflns_limit_l_max 21
_diffrn_reflns_limit_l_min -21
_diffrn_reflns_number 24200
_diffrn_reflns_theta_full 27.48
_diffrn_reflns_theta_max 27.48
_diffrn_reflns_theta_min 3.04
_diffrn_standards_decay_% 0
_diffrn_standards_interval_count 0
_diffrn_standards_interval_time 0
_diffrn_standards_number 0
_exptl_absorpt_coefficient_mu 1.720
_exptl_absorpt_correction_T_max 0.7947
_exptl_absorpt_correction_T_min 0.7139
_exptl_absorpt_correction_type multi-scan
_exptl_absorpt_process_details 'ABSCOR (Higashi, 1995)'
_exptl_crystal_colour colorless
_exptl_crystal_density_diffrn 1.917
_exptl_crystal_density_method 'not measured'
_exptl_crystal_description block
_exptl_crystal_F_000 1448
_exptl_crystal_size_max 0.21
_exptl_crystal_size_mid 0.18
_exptl_crystal_size_min 0.14
_refine_diff_density_max 1.317
_refine_diff_density_min -0.855
_refine_diff_density_rms 0.183
_refine_ls_extinction_method none
_refine_ls_goodness_of_fit_ref 1.090
_refine_ls_hydrogen_treatment constr
_refine_ls_matrix_type full
_refine_ls_number_parameters 361
_refine_ls_number_reflns 5830
_refine_ls_number_restraints 0
_refine_ls_restrained_S_all 1.090
_refine_ls_R_factor_all 0.0542
_refine_ls_R_factor_gt 0.0476
_refine_ls_shift/su_max 0.001
_refine_ls_shift/su_mean 0.000
_refine_ls_structure_factor_coef Fsqd
_refine_ls_weighting_details 'calc w=1/[\s^2^(Fo^2^)+(0.0801P)^2^+3.4956P] where P=(Fo^2^+2Fc^2^)/3'
_refine_ls_weighting_scheme calc
_refine_ls_wR_factor_gt 0.1302
_refine_ls_wR_factor_ref 0.1349
_reflns_number_gt 5063
_reflns_number_total 5830
_reflns_threshold_expression >2sigma(I)
_cod_data_source_file c2ce25339a.txt
_cod_data_source_block complex4
_cod_original_sg_symbol_Hall '-P 2yn '
_cod_original_sg_symbol_H-M 'P 21/n '
_cod_database_code 7208651

loop_
_symmetry_equiv_pos_as_xyz
'x, y, z'
'-x+1/2, y+1/2, -z+1/2'
'-x, -y, -z'
'x-1/2, -y-1/2, z-1/2'

loop_
_atom_site_label
_atom_site_type_symbol
_atom_site_fract_x
_atom_site_fract_y
_atom_site_fract_z
_atom_site_U_iso_or_equiv
_atom_site_adp_type
_atom_site_occupancy
_atom_site_symmetry_multiplicity
_atom_site_calc_flag
_atom_site_refinement_flags
Cd1 Cd 0.64387(2) 0.146382(19) 0.776846(18) 0.01929(12) Uani 1 1 d .
Cd2 Cd 0.83303(2) 0.356175(19) 0.703733(18) 0.01922(12) Uani 1 1 d .
O1 O 0.5267(2) 0.2432(2) 0.67785(18) 0.0265(6) Uani 1 1 d .
O2 O 0.6637(3) 0.3523(2) 0.74175(18) 0.0252(6) Uani 1 1 d .
O3 O 0.2814(3) 0.3436(2) 0.39966(19) 0.0269(7) Uani 1 1 d .
O4 O 0.2168(3) 0.4998(2) 0.37724(19) 0.0320(8) Uani 1 1 d .
O5 O 0.7751(3) 0.1453(2) 0.70080(18) 0.0245(6) Uani 1 1 d .
O6 O 0.7436(3) 0.2558(2) 0.59740(17) 0.0274(6) Uani 1 1 d .
O7 O 0.4563(3) -0.0020(2) 0.28881(19) 0.0316(7) Uani 1 1 d .
O8 O 0.4519(3) 0.1548(2) 0.3341(2) 0.0289(7) Uani 1 1 d .
N1 N 0.5047(3) 0.1880(3) 0.8484(2) 0.0349(9) Uani 1 1 d .
N2 N 0.3465(4) 0.1165(3) 0.7542(3) 0.0451(10) Uani 1 1 d .
H2N H 0.3945 0.0834 0.7349 0.054 Uiso 1 1 calc R
N3 N 0.0029(3) 0.3213(3) 0.6663(2) 0.0318(8) Uani 1 1 d .
C1 C 0.5697(3) 0.3327(3) 0.6888(3) 0.0205(8) Uani 1 1 d .
C2 C 0.5018(3) 0.4139(3) 0.6331(2) 0.0177(7) Uani 1 1 d .
C3 C 0.4252(3) 0.3886(3) 0.5577(2) 0.0186(7) Uani 1 1 d .
H3 H 0.4169 0.3207 0.5410 0.022 Uiso 1 1 calc R
C4 C 0.3597(3) 0.4637(3) 0.5060(2) 0.0181(7) Uani 1 1 d .
C5 C 0.3713(3) 0.5642(3) 0.5322(2) 0.0231(8) Uani 1 1 d .
H5 H 0.3263 0.6145 0.4991 0.028 Uiso 1 1 calc R
C6 C 0.4502(4) 0.5905(3) 0.6079(3) 0.0251(8) Uani 1 1 d .
H6 H 0.4589 0.6585 0.6243 0.030 Uiso 1 1 calc R
C7 C 0.5156(3) 0.5159(3) 0.6587(2) 0.0209(8) Uani 1 1 d .
H7 H 0.5681 0.5333 0.7092 0.025 Uiso 1 1 calc R
C8 C 0.2817(3) 0.4344(3) 0.4228(2) 0.0197(7) Uani 1 1 d .
C9 C 0.7395(3) 0.1668(3) 0.6246(2) 0.0205(8) Uani 1 1 d .
C10 C 0.6930(3) 0.0857(3) 0.5623(2) 0.0196(7) Uani 1 1 d .
C11 C 0.6192(3) 0.1111(3) 0.4849(2) 0.0198(7) Uani 1 1 d .
H11 H 0.5994 0.1791 0.4726 0.024 Uiso 1 1 calc R
C12 C 0.5747(3) 0.0368(3) 0.4261(2) 0.0202(7) Uani 1 1 d .
C13 C 0.6048(4) -0.0646(3) 0.4447(3) 0.0256(8) Uani 1 1 d .
H13 H 0.5759 -0.1150 0.4054 0.031 Uiso 1 1 calc R
C14 C 0.6780(4) -0.0909(3) 0.5221(3) 0.0291(9) Uani 1 1 d .
H14 H 0.6975 -0.1589 0.5344 0.035 Uiso 1 1 calc R
C15 C 0.7220(4) -0.0164(3) 0.5810(3) 0.0244(8) Uani 1 1 d .
H15 H 0.7708 -0.0343 0.6328 0.029 Uiso 1 1 calc R
C16 C 0.4888(3) 0.0647(3) 0.3451(2) 0.0208(8) Uani 1 1 d .
C17 C 0.3901(4) 0.1738(4) 0.8232(3) 0.0380(11) Uani 1 1 d .
C18 C 0.3190(5) 0.2157(6) 0.8666(4) 0.0633(18) Uani 1 1 d .
H18 H 0.2393 0.2043 0.8487 0.076 Uiso 1 1 calc R
C19 C 0.3660(6) 0.2730(8) 0.9348(4) 0.089(3) Uani 1 1 d .
H19 H 0.3195 0.2999 0.9647 0.107 Uiso 1 1 calc R
C20 C 0.4836(6) 0.2908(7) 0.9590(4) 0.079(2) Uani 1 1 d .
H20 H 0.5177 0.3322 1.0042 0.095 Uiso 1 1 calc R
C21 C 0.5490(5) 0.2463(5) 0.9154(3) 0.0564(16) Uani 1 1 d .
H21 H 0.6288 0.2569 0.9331 0.068 Uiso 1 1 calc R
C22 C 0.2236(4) 0.1081(4) 0.7113(4) 0.0474(13) Uani 1 1 d .
H22A H 0.1851 0.0764 0.7478 0.057 Uiso 1 1 calc R
H22B H 0.2132 0.0639 0.6637 0.057 Uiso 1 1 calc R
C23 C 0.0574(4) 0.2322(4) 0.6896(3) 0.0333(9) Uani 1 1 d .
H23 H 0.0201 0.1826 0.7118 0.040 Uiso 1 1 calc R
C24 C 0.1661(4) 0.2102(4) 0.6824(3) 0.0367(10) Uani 1 1 d .
C25 C 0.2211(5) 0.2857(5) 0.6504(4) 0.0488(13) Uani 1 1 d .
H25 H 0.2950 0.2747 0.6453 0.059 Uiso 1 1 calc R
C26 C 0.1658(5) 0.3761(4) 0.6264(4) 0.0539(15) Uani 1 1 d .
H26 H 0.2018 0.4267 0.6044 0.065 Uiso 1 1 calc R
C27 C 0.0565(5) 0.3932(4) 0.6346(3) 0.0429(12) Uani 1 1 d .
H27 H 0.0197 0.4553 0.6179 0.052 Uiso 1 1 calc R

loop_
_atom_site_aniso_label
_atom_site_aniso_U_11
_atom_site_aniso_U_22
_atom_site_aniso_U_33
_atom_site_aniso_U_23
_atom_site_aniso_U_13
_atom_site_aniso_U_12
Cd1 0.02034(18) 0.01990(18) 0.01450(17) 0.00224(10) 0.00031(12) 0.00167(9)
Cd2 0.01906(18) 0.01938(18) 0.01583(18) -0.00188(10) -0.00004(12) -0.00077(9)
O1 0.0286(15) 0.0166(13) 0.0281(15) 0.0034(12) -0.0013(12) -0.0013(11)
O2 0.0366(18) 0.0271(15) 0.0107(13) -0.0040(10) 0.0050(12) -0.0007(11)
O3 0.0296(17) 0.0253(14) 0.0190(15) -0.0041(11) -0.0033(12) -0.0016(11)
O4 0.0312(17) 0.0288(17) 0.0253(15) 0.0088(12) -0.0082(13) -0.0030(11)
O5 0.0238(16) 0.0310(16) 0.0151(14) -0.0018(11) 0.0000(11) 0.0039(10)
O6 0.0391(17) 0.0177(13) 0.0211(13) -0.0017(12) 0.0024(12) -0.0047(12)
O7 0.0405(19) 0.0281(17) 0.0178(14) -0.0037(12) -0.0041(12) -0.0104(12)
O8 0.0331(18) 0.0258(15) 0.0195(15) 0.0000(11) -0.0048(12) 0.0051(12)
N1 0.028(2) 0.051(3) 0.0243(18) 0.0004(18) 0.0065(15) 0.0057(17)
N2 0.024(2) 0.050(2) 0.060(3) -0.007(2) 0.0103(19) 0.0051(18)
N3 0.0271(19) 0.038(2) 0.0301(19) -0.0024(17) 0.0077(15) -0.0010(16)
C1 0.0207(19) 0.0216(18) 0.0198(19) 0.0083(16) 0.0071(15) 0.0038(15)
C2 0.0206(18) 0.0157(17) 0.0156(17) 0.0006(14) 0.0034(14) -0.0003(13)
C3 0.0185(18) 0.0195(17) 0.0147(16) -0.0016(15) -0.0001(13) -0.0016(14)
C4 0.0164(17) 0.0182(17) 0.0177(17) 0.0021(15) 0.0019(13) -0.0002(13)
C5 0.0227(19) 0.0246(19) 0.0182(18) 0.0039(16) 0.0001(15) 0.0033(15)
C6 0.031(2) 0.0190(18) 0.0228(19) -0.0063(16) 0.0038(16) -0.0039(15)
C7 0.0236(19) 0.0224(18) 0.0137(16) -0.0030(15) 0.0012(14) -0.0011(15)
C8 0.0174(18) 0.0247(18) 0.0150(17) 0.0026(15) 0.0019(14) -0.0021(14)
C9 0.0180(18) 0.0256(18) 0.0169(18) -0.0014(16) 0.0037(14) -0.0011(15)
C10 0.0202(18) 0.0217(18) 0.0148(17) -0.0019(15) 0.0017(14) -0.0018(14)
C11 0.0236(19) 0.0160(17) 0.0178(17) 0.0014(15) 0.0030(14) -0.0004(14)
C12 0.0181(18) 0.0250(19) 0.0151(17) 0.0005(15) 0.0013(14) -0.0010(14)
C13 0.029(2) 0.0222(19) 0.0215(19) -0.0060(17) 0.0006(16) -0.0030(16)
C14 0.033(2) 0.0212(19) 0.028(2) 0.0023(17) 0.0004(17) 0.0040(16)
C15 0.023(2) 0.0245(19) 0.0209(18) 0.0040(16) -0.0010(15) 0.0019(15)
C16 0.0180(18) 0.0266(19) 0.0149(17) -0.0004(16) 0.0005(14) -0.0045(15)
C17 0.033(3) 0.048(3) 0.036(3) 0.004(2) 0.015(2) 0.009(2)
C18 0.037(3) 0.114(6) 0.043(3) -0.004(4) 0.018(2) 0.009(3)
C19 0.056(4) 0.174(9) 0.041(3) -0.025(4) 0.023(3) 0.029(5)
C20 0.061(4) 0.133(7) 0.040(3) -0.035(4) 0.012(3) 0.020(4)
C21 0.037(3) 0.087(4) 0.045(3) -0.027(3) 0.010(2) 0.004(3)
C22 0.026(3) 0.044(3) 0.070(4) -0.006(3) 0.010(2) -0.001(2)
C23 0.027(2) 0.038(2) 0.035(2) 0.000(2) 0.0089(18) -0.0023(18)
C24 0.026(2) 0.042(2) 0.042(3) -0.007(2) 0.0086(19) -0.0016(19)
C25 0.031(3) 0.056(3) 0.067(4) 0.001(3) 0.028(3) 0.000(2)
C26 0.048(3) 0.051(3) 0.074(4) 0.010(3) 0.035(3) -0.003(3)
C27 0.045(3) 0.039(3) 0.048(3) 0.012(2) 0.020(2) 0.008(2)

loop_
_atom_type_symbol
_atom_type_description
_atom_type_scat_dispersion_real
_atom_type_scat_dispersion_imag
_atom_type_scat_source
C C 0.0033 0.0016 'International Tables Vol C Tables 4.2.6.8 and 6.1.1.4'
H H 0.0000 0.0000 'International Tables Vol C Tables 4.2.6.8 and 6.1.1.4'
N N 0.0061 0.0033 'International Tables Vol C Tables 4.2.6.8 and 6.1.1.4'
O O 0.0106 0.0060 'International Tables Vol C Tables 4.2.6.8 and 6.1.1.4'
Cd Cd -0.8075 1.2024 'International Tables Vol C Tables 4.2.6.8 and 6.1.1.4'

loop_
_geom_angle_atom_site_label_1
_geom_angle_atom_site_label_2
_geom_angle_atom_site_label_3
_geom_angle
_geom_angle_site_symmetry_1
_geom_angle_site_symmetry_3
O1 Cd1 O3 142.08(10) . 4_666
O1 Cd1 O5 88.29(11) . .
O3 Cd1 O5 94.42(11) 4_666 .
O1 Cd1 O7 88.86(10) . 3_656
O3 Cd1 O7 128.48(10) 4_666 3_656
O5 Cd1 O7 94.13(12) . 3_656
O1 Cd1 N1 82.50(12) . .
O3 Cd1 N1 87.33(12) 4_666 .
O5 Cd1 N1 166.99(12) . .
O7 Cd1 N1 94.85(14) 3_656 .
O1 Cd1 O4 160.97(10) . 4_666
O3 Cd1 O4 53.86(10) 4_666 4_666
O5 Cd1 O4 102.12(11) . 4_666
O7 Cd1 O4 74.68(10) 3_656 4_666
N1 Cd1 O4 89.33(13) . 4_666
O1 Cd1 C8 166.10(11) . 4_666
O3 Cd1 C8 26.71(11) 4_666 4_666
O5 Cd1 C8 99.64(11) . 4_666
O7 Cd1 C8 101.82(11) 3_656 4_666
N1 Cd1 C8 87.70(12) . 4_666
O4 Cd1 C8 27.15(10) 4_666 4_666
O6 Cd2 O8 140.19(10) . 4_666
O6 Cd2 O4 91.39(10) . 3_666
O8 Cd2 O4 127.80(10) 4_666 3_666
O6 Cd2 O2 87.50(11) . .
O8 Cd2 O2 94.77(12) 4_666 .
O4 Cd2 O2 95.04(12) 3_666 .
O6 Cd2 N3 85.39(12) . 1_655
O8 Cd2 N3 84.28(13) 4_666 1_655
O4 Cd2 N3 95.32(14) 3_666 1_655
O2 Cd2 N3 167.57(12) . 1_655
O6 Cd2 O7 161.20(11) . 4_666
O8 Cd2 O7 53.58(10) 4_666 4_666
O4 Cd2 O7 74.41(10) 3_666 4_666
O2 Cd2 O7 105.67(11) . 4_666
N3 Cd2 O7 83.77(13) 1_655 4_666
C1 O1 Cd1 105.9(2) . .
C1 O2 Cd2 119.5(3) . .
C8 O3 Cd1 99.6(2) . 4_565
C8 O4 Cd2 158.0(3) . 3_666
C8 O4 Cd1 85.8(2) . 4_565
Cd2 O4 Cd1 104.00(11) 3_666 4_565
C9 O5 Cd1 119.0(3) . .
C9 O6 Cd2 108.2(2) . .
C16 O7 Cd1 156.4(3) . 3_656
C16 O7 Cd2 84.7(2) . 4_565
Cd1 O7 Cd2 101.69(11) 3_656 4_565
C16 O8 Cd2 100.3(2) . 4_565
C17 N1 C21 117.7(4) . .
C17 N1 Cd1 128.2(3) . .
C21 N1 Cd1 113.2(3) . .
C17 N2 C22 123.5(4) . .
C17 N2 H2N 118.3 . .
C22 N2 H2N 118.3 . .
C23 N3 C27 118.5(4) . .
C23 N3 Cd2 118.6(3) . 1_455
C27 N3 Cd2 122.1(3) . 1_455
O2 C1 O1 122.6(4) . .
O2 C1 C2 121.2(4) . .
O1 C1 C2 116.2(4) . .
C3 C2 C7 120.1(3) . .
C3 C2 C1 120.3(3) . .
C7 C2 C1 119.5(3) . .
C2 C3 C4 120.7(4) . .
C2 C3 H3 119.6 . .
C4 C3 H3 119.6 . .
C5 C4 C3 119.0(3) . .
C5 C4 C8 121.5(3) . .
C3 C4 C8 119.4(3) . .
C4 C5 C6 120.5(4) . .
C4 C5 H5 119.8 . .
C6 C5 H5 119.8 . .
C7 C6 C5 120.3(4) . .
C7 C6 H6 119.9 . .
C5 C6 H6 119.9 . .
C6 C7 C2 119.3(4) . .
C6 C7 H7 120.4 . .
C2 C7 H7 120.4 . .
O3 C8 O4 120.7(4) . .
O3 C8 C4 118.8(3) . .
O4 C8 C4 120.5(3) . .
O3 C8 Cd1 53.7(2) . 4_565
O4 C8 Cd1 67.1(2) . 4_565
C4 C8 Cd1 172.2(3) . 4_565
O6 C9 O5 122.6(4) . .
O6 C9 C10 116.8(3) . .
O5 C9 C10 120.5(3) . .
C11 C10 C15 119.5(3) . .
C11 C10 C9 120.0(3) . .
C15 C10 C9 120.5(3) . .
C12 C11 C10 120.9(4) . .
C12 C11 H11 119.5 . .
C10 C11 H11 119.5 . .
C11 C12 C13 119.3(3) . .
C11 C12 C16 120.2(4) . .
C13 C12 C16 120.3(3) . .
C12 C13 C14 120.1(4) . .
C12 C13 H13 119.9 . .
C14 C13 H13 119.9 . .
C15 C14 C13 120.4(4) . .
C15 C14 H14 119.8 . .
C13 C14 H14 119.8 . .
C14 C15 C10 119.7(4) . .
C14 C15 H15 120.1 . .
C10 C15 H15 120.1 . .
O8 C16 O7 121.4(4) . .
O8 C16 C12 118.9(3) . .
O7 C16 C12 119.7(3) . .
N1 C17 N2 116.9(4) . .
N1 C17 C18 121.1(5) . .
N2 C17 C18 122.0(5) . .
C19 C18 C17 120.0(6) . .
C19 C18 H18 120.0 . .
C17 C18 H18 120.0 . .
C18 C19 C20 118.9(5) . .
C18 C19 H19 120.5 . .
C20 C19 H19 120.5 . .
C21 C20 C19 118.5(6) . .
C21 C20 H20 120.7 . .
C19 C20 H20 120.7 . .
N1 C21 C20 123.7(6) . .
N1 C21 H21 118.2 . .
C20 C21 H21 118.2 . .
N2 C22 C24 113.3(4) . .
N2 C22 H22A 108.9 . .
C24 C22 H22A 108.9 . .
N2 C22 H22B 108.9 . .
C24 C22 H22B 108.9 . .
H22A C22 H22B 107.7 . .
N3 C23 C24 123.3(4) . .
N3 C23 H23 118.3 . .
C24 C23 H23 118.3 . .
C23 C24 C25 117.5(5) . .
C23 C24 C22 120.5(4) . .
C25 C24 C22 121.9(4) . .
C26 C25 C24 119.2(5) . .
C26 C25 H25 120.4 . .
C24 C25 H25 120.4 . .
C25 C26 C27 120.6(5) . .
C25 C26 H26 119.7 . .
C27 C26 H26 119.7 . .
N3 C27 C26 120.8(5) . .
N3 C27 H27 119.6 . .
C26 C27 H27 119.6 . .

loop_
_geom_bond_atom_site_label_1
_geom_bond_atom_site_label_2
_geom_bond_distance
_geom_bond_site_symmetry_2
Cd1 O1 2.240(3) .
Cd1 O3 2.248(3) 4_666
Cd1 O5 2.317(3) .
Cd1 O7 2.342(3) 3_656
Cd1 N1 2.405(4) .
Cd1 O4 2.540(3) 4_666
Cd1 C8 2.751(4) 4_666
Cd2 O6 2.234(3) .
Cd2 O8 2.254(3) 4_666
Cd2 O4 2.307(3) 3_666
Cd2 O2 2.316(3) .
Cd2 N3 2.360(4) 1_655
Cd2 O7 2.583(3) 4_666
O1 C1 1.275(5) .
O2 C1 1.246(5) .
O3 C8 1.254(5) .
O3 Cd1 2.248(3) 4_565
O4 C8 1.259(5) .
O4 Cd2 2.307(3) 3_666
O4 Cd1 2.540(3) 4_565
O5 C9 1.266(5) .
O6 C9 1.261(5) .
O7 C16 1.267(5) .
O7 Cd1 2.342(3) 3_656
O7 Cd2 2.583(3) 4_565
O8 C16 1.256(5) .
O8 Cd2 2.254(3) 4_565
N1 C17 1.333(6) .
N1 C21 1.341(7) .
N2 C17 1.359(7) .
N2 C22 1.449(6) .
N2 H2N 0.8600 .
N3 C23 1.342(6) .
N3 C27 1.342(6) .
N3 Cd2 2.360(4) 1_455
C1 C2 1.495(5) .
C2 C3 1.378(5) .
C2 C7 1.400(5) .
C3 C4 1.397(5) .
C3 H3 0.9300 .
C4 C5 1.384(5) .
C4 C8 1.494(5) .
C5 C6 1.395(6) .
C5 H5 0.9300 .
C6 C7 1.385(6) .
C6 H6 0.9300 .
C7 H7 0.9300 .
C8 Cd1 2.751(4) 4_565
C9 C10 1.486(5) .
C10 C11 1.389(5) .
C10 C15 1.396(5) .
C11 C12 1.385(5) .
C11 H11 0.9300 .
C12 C13 1.389(6) .
C12 C16 1.499(5) .
C13 C14 1.389(6) .
C13 H13 0.9300 .
C14 C15 1.385(6) .
C14 H14 0.9300 .
C15 H15 0.9300 .
C17 C18 1.396(7) .
C18 C19 1.353(10) .
C18 H18 0.9300 .
C19 C20 1.374(10) .
C19 H19 0.9300 .
C20 C21 1.360(7) .
C20 H20 0.9300 .
C21 H21 0.9300 .
C22 C24 1.521(7) .
C22 H22A 0.9700 .
C22 H22B 0.9700 .
C23 C24 1.383(6) .
C23 H23 0.9300 .
C24 C25 1.388(7) .
C25 C26 1.362(8) .
C25 H25 0.9300 .
C26 C27 1.383(7) .
C26 H26 0.9300 .
C27 H27 0.9300 .

loop_
_geom_hbond_atom_site_label_D
_geom_hbond_atom_site_label_H
_geom_hbond_atom_site_label_A
_geom_hbond_distance_DH
_geom_hbond_distance_HA
_geom_hbond_distance_DA
_geom_hbond_angle_DHA
_geom_hbond_site_symmetry_A
N2 H2N O7 0.86 2.23 3.075(6) 168.2 3_656

loop_
_geom_torsion_atom_site_label_1
_geom_torsion_atom_site_label_2
_geom_torsion_atom_site_label_3
_geom_torsion_atom_site_label_4
_geom_torsion
_geom_torsion_site_symmetry_1
_geom_torsion_site_symmetry_4
O3 Cd1 O1 C1 18.3(3) 4_666 .
O5 Cd1 O1 C1 -76.7(3) . .
O7 Cd1 O1 C1 -170.9(3) 3_656 .
N1 Cd1 O1 C1 94.0(3) . .
O4 Cd1 O1 C1 159.4(3) 4_666 .
C8 Cd1 O1 C1 48.5(6) 4_666 .
O6 Cd2 O2 C1 -23.1(3) . .
O8 Cd2 O2 C1 -163.3(3) 4_666 .
O4 Cd2 O2 C1 68.1(3) 3_666 .
N3 Cd2 O2 C1 -78.2(6) 1_655 .
O7 Cd2 O2 C1 143.3(3) 4_666 .
O1 Cd1 O5 C9 -19.6(3) . .
O3 Cd1 O5 C9 -161.8(3) 4_666 .
O7 Cd1 O5 C9 69.1(3) 3_656 .
N1 Cd1 O5 C9 -64.5(6) . .
O4 Cd1 O5 C9 144.3(3) 4_666 .
C8 Cd1 O5 C9 171.8(3) 4_666 .
O8 Cd2 O6 C9 19.1(4) 4_666 .
O4 Cd2 O6 C9 -170.3(3) 3_666 .
O2 Cd2 O6 C9 -75.3(3) . .
N3 Cd2 O6 C9 94.5(3) 1_655 .
O7 Cd2 O6 C9 149.4(3) 4_666 .
O1 Cd1 N1 C17 55.2(4) . .
O3 Cd1 N1 C17 -161.4(4) 4_666 .
O5 Cd1 N1 C17 100.6(7) . .
O7 Cd1 N1 C17 -33.0(4) 3_656 .
O4 Cd1 N1 C17 -107.5(4) 4_666 .
C8 Cd1 N1 C17 -134.6(4) 4_666 .
O1 Cd1 N1 C21 -113.8(4) . .
O3 Cd1 N1 C21 29.6(4) 4_666 .
O5 Cd1 N1 C21 -68.4(7) . .
O7 Cd1 N1 C21 158.0(4) 3_656 .
O4 Cd1 N1 C21 83.5(4) 4_666 .
C8 Cd1 N1 C21 56.4(4) 4_666 .
Cd2 O2 C1 O1 95.3(4) . .
Cd2 O2 C1 C2 -83.5(4) . .
Cd1 O1 C1 O2 5.0(5) . .
Cd1 O1 C1 C2 -176.1(3) . .
O2 C1 C2 C3 155.7(4) . .
O1 C1 C2 C3 -23.2(5) . .
O2 C1 C2 C7 -25.1(6) . .
O1 C1 C2 C7 156.0(4) . .
C7 C2 C3 C4 -0.5(6) . .
C1 C2 C3 C4 178.7(3) . .
C2 C3 C4 C5 -1.1(6) . .
C2 C3 C4 C8 177.0(3) . .
C3 C4 C5 C6 2.1(6) . .
C8 C4 C5 C6 -175.9(4) . .
C4 C5 C6 C7 -1.7(6) . .
C5 C6 C7 C2 0.1(6) . .
C3 C2 C7 C6 0.9(6) . .
C1 C2 C7 C6 -178.3(4) . .
Cd1 O3 C8 O4 -1.8(4) 4_565 .
Cd1 O3 C8 C4 177.6(3) 4_565 .
Cd2 O4 C8 O3 -116.1(7) 3_666 .
Cd1 O4 C8 O3 1.5(4) 4_565 .
Cd2 O4 C8 C4 64.5(9) 3_666 .
Cd1 O4 C8 C4 -177.9(3) 4_565 .
Cd2 O4 C8 Cd1 -117.7(8) 3_666 4_565
C5 C4 C8 O3 174.4(4) . .
C3 C4 C8 O3 -3.7(5) . .
C5 C4 C8 O4 -6.2(6) . .
C3 C4 C8 O4 175.7(4) . .
Cd2 O6 C9 O5 4.2(5) . .
Cd2 O6 C9 C10 -174.4(3) . .
Cd1 O5 C9 O6 93.3(4) . .
Cd1 O5 C9 C10 -88.2(4) . .
O6 C9 C10 C11 -23.6(5) . .
O5 C9 C10 C11 157.7(4) . .
O6 C9 C10 C15 156.9(4) . .
O5 C9 C10 C15 -21.7(6) . .
C15 C10 C11 C12 -0.4(6) . .
C9 C10 C11 C12 -179.9(3) . .
C10 C11 C12 C13 -0.2(6) . .
C10 C11 C12 C16 175.8(4) . .
C11 C12 C13 C14 0.6(6) . .
C16 C12 C13 C14 -175.4(4) . .
C12 C13 C14 C15 -0.4(7) . .
C13 C14 C15 C10 -0.2(7) . .
C11 C10 C15 C14 0.6(6) . .
C9 C10 C15 C14 -179.9(4) . .
Cd2 O8 C16 O7 0.3(4) 4_565 .
Cd2 O8 C16 C12 179.1(3) 4_565 .
Cd1 O7 C16 O8 -107.5(7) 3_656 .
Cd2 O7 C16 O8 -0.3(4) 4_565 .
Cd1 O7 C16 C12 73.7(8) 3_656 .
Cd2 O7 C16 C12 -179.1(3) 4_565 .
C11 C12 C16 O8 -5.1(6) . .
C13 C12 C16 O8 170.9(4) . .
C11 C12 C16 O7 173.8(4) . .
C13 C12 C16 O7 -10.3(6) . .
C21 N1 C17 N2 178.5(5) . .
Cd1 N1 C17 N2 10.0(7) . .
C21 N1 C17 C18 -1.9(8) . .
Cd1 N1 C17 C18 -170.4(5) . .
C22 N2 C17 N1 -169.3(5) . .
C22 N2 C17 C18 11.1(9) . .
N1 C17 C18 C19 0.9(10) . .
N2 C17 C18 C19 -179.5(7) . .
C17 C18 C19 C20 1.4(13) . .
C18 C19 C20 C21 -2.7(14) . .
C17 N1 C21 C20 0.5(10) . .
Cd1 N1 C21 C20 170.7(6) . .
C19 C20 C21 N1 1.9(13) . .
C17 N2 C22 C24 58.1(7) . .
C27 N3 C23 C24 -0.2(7) . .
Cd2 N3 C23 C24 -169.7(4) 1_455 .
N3 C23 C24 C25 1.0(7) . .
N3 C23 C24 C22 179.1(5) . .
N2 C22 C24 C23 -138.7(5) . .
N2 C22 C24 C25 39.3(7) . .
C23 C24 C25 C26 -1.2(8) . .
C22 C24 C25 C26 -179.3(6) . .
C24 C25 C26 C27 0.7(10) . .
C23 N3 C27 C26 -0.3(8) . .
Cd2 N3 C27 C26 168.8(5) 1_455 .
C25 C26 C27 N3 0.1(10) . .
